data_2220548
loop_
_publ_author_name
'Wu, Jin-Cai'

_publ_section_title
(2,4-Di-<i>tert</i>-butyl-6-{(<i>E</i>)-[(<i>E</i>)-2-(2-methoxybenzylideneamino)cyclohexyl]iminomethyl}phenolato)dimethylaluminum(III)
_journal_coeditor_code HY2172
_journal_issue 1
_journal_name_full 'Acta Crystallographica Section E'
_journal_page_first m95
_journal_paper_doi 10.1107/S1600536808041858
_journal_volume 65
_journal_year 2009
_chemical_formula_iupac '[Al (C H3)2 (C29 H39 N2 O2)]'
_chemical_formula_moiety 'C31 H45 Al N2 O2'
_chemical_formula_sum 'C31 H45 Al N2 O2'
_chemical_formula_weight 504.67
_chemical_name_systematic
;(2,4-Di-tert-butyl-6-{(<i>E</i>)-[(<i>E</i>)-2-(2-
methoxybenzylideneamino)cyclohexyl]iminomethyl}phenolato)dimethylaluminum(III)
;
_space_group_IT_number 14
_symmetry_cell_setting monoclinic
_symmetry_space_group_name_Hall '-P 2yn'
_symmetry_space_group_name_H-M 'P 1 21/n 1'
_atom_sites_solution_hydrogens geom
_atom_sites_solution_primary direct
_atom_sites_solution_secondary difmap
_audit_creation_method SHELXL-97
_cell_angle_alpha 90.00
_cell_angle_beta 111.8100(10)
_cell_angle_gamma 90.00
_cell_formula_units_Z 4
_cell_length_a 15.5841(9)
_cell_length_b 10.4430(6)
_cell_length_c 20.4534(12)
_cell_measurement_reflns_used 16999
_cell_measurement_temperature 303(2)
_cell_measurement_theta_max 25.804
_cell_measurement_theta_min 2.407
_cell_volume 3090.4(3)
_computing_cell_refinement 'SAINT (Bruker, 2007)'
_computing_data_collection 'SMART (Bruker, 2007)'
_computing_data_reduction 'SAINT (Bruker, 2007)'
_computing_molecular_graphics 'SHELXTL (Sheldrick, 2008)'
_computing_publication_material 'SHELXTL (Sheldrick, 2008)'
_computing_structure_refinement 'SHELXL97 (Sheldrick, 2008)'
_computing_structure_solution 'SHELXS97 (Sheldrick, 2008)'
_diffrn_ambient_temperature 303(2)
_diffrn_measured_fraction_theta_full 0.994
_diffrn_measured_fraction_theta_max 0.994
_diffrn_measurement_device_type 'Bruker SMART 1K CCD area-detector'
_diffrn_measurement_method '\f and \w'
_diffrn_radiation_monochromator graphite
_diffrn_radiation_source 'fine-focus sealed tube'
_diffrn_radiation_type MoK\a
_diffrn_radiation_wavelength 0.71073
_diffrn_reflns_av_R_equivalents 0.0237
_diffrn_reflns_av_sigmaI/netI 0.0265
_diffrn_reflns_limit_h_max 19
_diffrn_reflns_limit_h_min -18
_diffrn_reflns_limit_k_max 12
_diffrn_reflns_limit_k_min -12
_diffrn_reflns_limit_l_max 19
_diffrn_reflns_limit_l_min -25
_diffrn_reflns_number 16414
_diffrn_reflns_theta_full 26.03
_diffrn_reflns_theta_max 26.03
_diffrn_reflns_theta_min 2.06
_exptl_absorpt_coefficient_mu 0.093
_exptl_absorpt_correction_T_max 0.979
_exptl_absorpt_correction_T_min 0.968
_exptl_absorpt_correction_type multi-scan
_exptl_absorpt_process_details '(SADABS; Sheldrick, 1996)'
_exptl_crystal_colour yellow
_exptl_crystal_density_diffrn 1.085
_exptl_crystal_density_method 'not measured'
_exptl_crystal_description block
_exptl_crystal_F_000 1096
_exptl_crystal_size_max 0.32
_exptl_crystal_size_mid 0.30
_exptl_crystal_size_min 0.25
_refine_diff_density_max 0.205
_refine_diff_density_min -0.229
_refine_ls_extinction_method none
_refine_ls_goodness_of_fit_ref 1.068
_refine_ls_hydrogen_treatment constr
_refine_ls_matrix_type full
_refine_ls_number_parameters 353
_refine_ls_number_reflns 6069
_refine_ls_number_restraints 0
_refine_ls_restrained_S_all 1.068
_refine_ls_R_factor_all 0.0682
_refine_ls_R_factor_gt 0.0445
_refine_ls_shift/su_max 0.001
_refine_ls_shift/su_mean 0.000
_refine_ls_structure_factor_coef Fsqd
_refine_ls_weighting_details 'calc w=1/[\s^2^(Fo^2^)+(0.0758P)^2^+0.13P] where P=(Fo^2^+2Fc^2^)/3'
_refine_ls_weighting_scheme calc
_refine_ls_wR_factor_gt 0.1274
_refine_ls_wR_factor_ref 0.1404
_reflns_number_gt 4158
_reflns_number_total 6069
_reflns_threshold_expression I>2\s(I)
_cod_data_source_file hy2172.cif
_cod_data_source_block I
_cod_original_sg_symbol_H-M 'P 21/n'
_cod_database_code 2220548
_cod_database_fobs_code 2220548

loop_
_symmetry_equiv_pos_as_xyz
'x, y, z'
'-x+1/2, y+1/2, -z+1/2'
'-x, -y, -z'
'x-1/2, -y-1/2, z-1/2'

loop_
_atom_site_type_symbol
_atom_site_label
_atom_site_fract_x
_atom_site_fract_y
_atom_site_fract_z
_atom_site_U_iso_or_equiv
_atom_site_adp_type
_atom_site_calc_flag
_atom_site_refinement_flags
_atom_site_occupancy
_atom_site_disorder_assembly
_atom_site_disorder_group
Al Al1 0.15093(4) -0.23257(5) 1.01539(3) 0.05346(17) Uani d . 1 . .
N N1 0.16403(9) -0.06832(12) 1.06560(7) 0.0453(3) Uani d . 1 A .
N N2 0.33233(10) 0.04471(14) 1.15816(8) 0.0548(4) Uani d . 1 . .
O O1 0.13324(10) -0.16488(11) 0.93314(6) 0.0679(4) Uani d . 1 . .
O O2 0.54897(11) -0.04008(19) 1.10861(9) 0.0930(5) Uani d . 1 . .
C C1 0.13070(12) -0.04527(15) 0.91126(9) 0.0484(4) Uani d . 1 . .
C C2 0.10964(11) -0.01667(16) 0.83927(8) 0.0467(4) Uani d . 1 . .
C C3 0.08400(13) -0.12465(17) 0.78423(9) 0.0578(5) Uani d . 1 . .
C C4 -0.00146(15) -0.1966(2) 0.78482(12) 0.0797(6) Uani d . 1 . .
H H4A -0.0522 -0.1379 0.7747 0.120 Uiso calc R 1 . .
H H4B 0.0118 -0.2341 0.8304 0.120 Uiso calc R 1 . .
H H4C -0.0175 -0.2628 0.7498 0.120 Uiso calc R 1 . .
C C5 0.16522(16) -0.2184(2) 0.80022(12) 0.0764(6) Uani d . 1 . .
H H5A 0.2185 -0.1733 0.7995 0.115 Uiso calc R 1 . .
H H5B 0.1490 -0.2848 0.7653 0.115 Uiso calc R 1 . .
H H5C 0.1789 -0.2558 0.8459 0.115 Uiso calc R 1 . .
C C6 0.06099(19) -0.0726(2) 0.70960(11) 0.0845(7) Uani d . 1 . .
H H6A 0.0100 -0.0141 0.6982 0.127 Uiso calc R 1 . .
H H6B 0.0447 -0.1423 0.6767 0.127 Uiso calc R 1 . .
H H6C 0.1139 -0.0288 0.7072 0.127 Uiso calc R 1 . .
C C7 0.11354(11) 0.11049(16) 0.82141(8) 0.0473(4) Uani d . 1 . .
H H7A 0.1002 0.1293 0.7742 0.057 Uiso calc R 1 . .
C C8 0.13610(11) 0.21307(15) 0.86906(8) 0.0443(4) Uani d . 1 A .
C C9 0.14072(12) 0.35157(16) 0.84619(9) 0.0514(4) Uani d . 1 . .
C C10 0.2401(4) 0.4026(6) 0.8825(5) 0.103(3) Uani d P 0.567(11) A 1
H H10A 0.2818 0.3511 0.8690 0.155 Uiso calc PR 0.567(11) A 1
H H10B 0.2573 0.3987 0.9327 0.155 Uiso calc PR 0.567(11) A 1
H H10C 0.2429 0.4897 0.8685 0.155 Uiso calc PR 0.567(11) A 1
C C11 0.1165(8) 0.3676(7) 0.7679(3) 0.126(4) Uani d P 0.567(11) A 1
H H11A 0.1560 0.3140 0.7531 0.189 Uiso calc PR 0.567(11) A 1
H H11B 0.1250 0.4554 0.7578 0.189 Uiso calc PR 0.567(11) A 1
H H11C 0.0532 0.3435 0.7431 0.189 Uiso calc PR 0.567(11) A 1
C C12 0.0790(6) 0.4378(5) 0.8707(6) 0.115(4) Uani d P 0.567(11) A 1
H H12A 0.0933 0.4249 0.9201 0.173 Uiso calc PR 0.567(11) A 1
H H12B 0.0154 0.4168 0.8449 0.173 Uiso calc PR 0.567(11) A 1
H H12C 0.0897 0.5258 0.8623 0.173 Uiso calc PR 0.567(11) A 1
C C10' 0.0423(4) 0.3982(7) 0.8113(7) 0.091(3) Uani d P 0.433(11) A 2
H H10D 0.0158 0.3635 0.7646 0.137 Uiso calc PR 0.433(11) A 2
H H10E 0.0417 0.4900 0.8089 0.137 Uiso calc PR 0.433(11) A 2
H H10F 0.0067 0.3706 0.8383 0.137 Uiso calc PR 0.433(11) A 2
C C11' 0.1909(10) 0.4354(7) 0.9073(4) 0.128(6) Uani d P 0.433(11) A 2
H H11D 0.2562 0.4205 0.9220 0.191 Uiso calc PR 0.433(11) A 2
H H11E 0.1712 0.4162 0.9455 0.191 Uiso calc PR 0.433(11) A 2
H H11F 0.1778 0.5235 0.8939 0.191 Uiso calc PR 0.433(11) A 2
C C12' 0.1836(8) 0.3528(8) 0.7914(7) 0.105(4) Uani d P 0.433(11) A 2
H H12D 0.2182 0.2754 0.7947 0.157 Uiso calc PR 0.433(11) A 2
H H12E 0.2241 0.4252 0.7990 0.157 Uiso calc PR 0.433(11) A 2
H H12F 0.1358 0.3585 0.7454 0.157 Uiso calc PR 0.433(11) A 2
C C13 0.15151(11) 0.18289(16) 0.93786(8) 0.0472(4) Uani d . 1 . .
H H13A 0.1647 0.2484 0.9709 0.057 Uiso calc R 1 A .
C C14 0.14805(11) 0.05669(15) 0.95983(8) 0.0458(4) Uani d . 1 A .
C C15 0.16173(12) 0.03794(16) 1.03283(9) 0.0484(4) Uani d . 1 . .
H H15A 0.1700 0.1119 1.0598 0.058 Uiso calc R 1 A .
C C16 0.18522(11) -0.05630(16) 1.14241(8) 0.0476(4) Uani d . 1 . .
H H16A 0.1626 0.0273 1.1508 0.057 Uiso calc R 1 A .
C C17 0.13655(13) -0.15877(18) 1.16847(9) 0.0590(5) Uani d . 1 A .
H H17A 0.1552 -0.2426 1.1582 0.071 Uiso calc R 1 . .
H H17B 0.0703 -0.1510 1.1437 0.071 Uiso calc R 1 . .
C C18 0.15928(14) -0.1471(2) 1.24726(10) 0.0697(6) Uani d . 1 . .
H H18A 0.1333 -0.0681 1.2568 0.084 Uiso calc R 1 A .
H H18B 0.1313 -0.2178 1.2628 0.084 Uiso calc R 1 . .
C C19 0.26296(15) -0.1478(2) 1.28832(10) 0.0718(6) Uani d . 1 A .
H H19A 0.2752 -0.1326 1.3378 0.086 Uiso calc R 1 . .
H H19B 0.2877 -0.2313 1.2841 0.086 Uiso calc R 1 . .
C C20 0.31094(14) -0.04610(19) 1.26148(10) 0.0642(5) Uani d . 1 . .
H H20A 0.3772 -0.0523 1.2869 0.077 Uiso calc R 1 A .
H H20B 0.2912 0.0378 1.2706 0.077 Uiso calc R 1 . .
C C21 0.28978(12) -0.05982(16) 1.18267(9) 0.0500(4) Uani d . 1 A .
H H21A 0.3142 -0.1417 1.1738 0.060 Uiso calc R 1 . .
C C22 0.39372(12) 0.01774(18) 1.13415(9) 0.0546(4) Uani d . 1 . .
H H22A 0.4110 -0.0675 1.1340 0.065 Uiso calc R 1 . .
C C23 0.43922(12) 0.1148(2) 1.10646(9) 0.0595(5) Uani d . 1 . .
C C24 0.40447(16) 0.2387(2) 1.09247(11) 0.0711(6) Uani d . 1 . .
H H24A 0.3513 0.2601 1.1005 0.085 Uiso calc R 1 . .
C C25 0.4475(2) 0.3302(3) 1.06683(13) 0.0946(8) Uani d . 1 . .
H H25A 0.4241 0.4130 1.0580 0.113 Uiso calc R 1 . .
C C26 0.5259(2) 0.2971(4) 1.05458(15) 0.1100(10) Uani d . 1 . .
H H26A 0.5550 0.3583 1.0371 0.132 Uiso calc R 1 . .
C C27 0.56172(18) 0.1753(3) 1.06771(13) 0.0975(9) Uani d . 1 . .
H H27A 0.6148 0.1548 1.0593 0.117 Uiso calc R 1 . .
C C28 0.51884(14) 0.0838(3) 1.09337(11) 0.0739(6) Uani d . 1 . .
C C29 0.63063(16) -0.0780(3) 1.09781(16) 0.1179(11) Uani d . 1 . .
H H29A 0.6439 -0.1661 1.1110 0.177 Uiso calc R 1 . .
H H29B 0.6815 -0.0256 1.1261 0.177 Uiso calc R 1 . .
H H29C 0.6215 -0.0677 1.0490 0.177 Uiso calc R 1 . .
C C30 0.2676(2) -0.3257(3) 1.05250(15) 0.1228(11) Uani d . 1 . .
H H30A 0.2614 -0.4058 1.0281 0.184 Uiso calc R 1 . .
H H30B 0.2834 -0.3416 1.1018 0.184 Uiso calc R 1 . .
H H30C 0.3154 -0.2757 1.0458 0.184 Uiso calc R 1 . .
C C31 0.0389(2) -0.3223(3) 1.00777(18) 0.1297(13) Uani d . 1 . .
H H31A 0.0351 -0.4013 0.9829 0.194 Uiso calc R 1 . .
H H31B -0.0138 -0.2700 0.9826 0.194 Uiso calc R 1 . .
H H31C 0.0396 -0.3400 1.0540 0.194 Uiso calc R 1 . .

loop_
_atom_site_aniso_label
_atom_site_aniso_U_11
_atom_site_aniso_U_22
_atom_site_aniso_U_33
_atom_site_aniso_U_12
_atom_site_aniso_U_13
_atom_site_aniso_U_23
Al1 0.0741(4) 0.0371(3) 0.0544(3) -0.0002(2) 0.0299(3) 0.0044(2)
N1 0.0535(8) 0.0414(7) 0.0434(7) 0.0013(6) 0.0210(6) 0.0050(6)
N2 0.0618(9) 0.0534(9) 0.0524(8) -0.0063(7) 0.0247(7) -0.0034(7)
O1 0.1125(11) 0.0373(7) 0.0512(7) -0.0068(7) 0.0272(7) 0.0008(5)
O2 0.0696(9) 0.1153(14) 0.1041(13) 0.0090(9) 0.0437(9) -0.0042(11)
C1 0.0595(10) 0.0381(9) 0.0472(9) -0.0011(7) 0.0191(8) 0.0038(7)
C2 0.0512(9) 0.0450(9) 0.0422(9) 0.0001(7) 0.0154(7) 0.0005(7)
C3 0.0753(12) 0.0492(10) 0.0454(10) -0.0019(9) 0.0181(9) -0.0044(8)
C4 0.0861(15) 0.0682(14) 0.0754(14) -0.0189(12) 0.0191(12) -0.0149(11)
C5 0.0987(16) 0.0602(13) 0.0728(14) 0.0131(11) 0.0348(12) -0.0082(10)
C6 0.1270(19) 0.0718(14) 0.0487(11) -0.0002(13) 0.0255(12) -0.0085(10)
C7 0.0511(9) 0.0506(10) 0.0389(8) 0.0029(7) 0.0153(7) 0.0058(7)
C8 0.0454(8) 0.0409(9) 0.0453(9) 0.0003(7) 0.0152(7) 0.0061(7)
C9 0.0591(10) 0.0440(9) 0.0494(10) 0.0007(8) 0.0183(8) 0.0107(8)
C10 0.080(3) 0.059(3) 0.145(7) -0.019(2) 0.012(3) 0.033(4)
C11 0.232(11) 0.071(4) 0.055(3) -0.032(6) 0.030(5) 0.023(2)
C12 0.155(8) 0.055(3) 0.184(10) 0.040(4) 0.119(8) 0.047(5)
C10' 0.086(4) 0.057(4) 0.137(8) 0.022(3) 0.049(4) 0.049(4)
C11' 0.189(14) 0.053(4) 0.080(5) -0.046(6) -0.020(6) 0.021(3)
C12' 0.149(8) 0.064(4) 0.143(10) 0.006(5) 0.102(8) 0.039(5)
C13 0.0559(9) 0.0386(9) 0.0451(9) -0.0005(7) 0.0164(8) 0.0005(7)
C14 0.0551(9) 0.0413(9) 0.0396(8) -0.0004(7) 0.0159(7) 0.0029(7)
C15 0.0601(10) 0.0390(9) 0.0454(9) 0.0005(7) 0.0188(8) -0.0001(7)
C16 0.0590(10) 0.0449(9) 0.0426(9) 0.0055(8) 0.0234(8) 0.0048(7)
C17 0.0607(11) 0.0639(12) 0.0574(11) -0.0026(9) 0.0279(9) 0.0117(9)
C18 0.0859(14) 0.0747(14) 0.0610(12) -0.0008(11) 0.0415(11) 0.0137(10)
C19 0.0965(15) 0.0705(13) 0.0490(11) -0.0007(11) 0.0278(11) 0.0125(10)
C20 0.0771(13) 0.0640(12) 0.0478(10) -0.0043(10) 0.0188(9) 0.0028(9)
C21 0.0589(10) 0.0446(9) 0.0490(10) 0.0004(8) 0.0230(8) 0.0020(7)
C22 0.0536(10) 0.0596(11) 0.0482(10) -0.0019(8) 0.0162(8) -0.0023(8)
C23 0.0560(10) 0.0767(14) 0.0454(10) -0.0146(9) 0.0183(8) -0.0072(9)
C24 0.0807(14) 0.0736(14) 0.0599(12) -0.0143(11) 0.0273(10) -0.0010(10)
C25 0.113(2) 0.0905(18) 0.0806(16) -0.0268(15) 0.0364(15) 0.0052(14)
C26 0.108(2) 0.135(3) 0.093(2) -0.052(2) 0.0451(17) 0.0098(19)
C27 0.0746(15) 0.144(3) 0.0832(17) -0.0269(17) 0.0405(13) 0.0015(17)
C28 0.0574(12) 0.1061(19) 0.0569(12) -0.0145(12) 0.0197(10) -0.0073(12)
C29 0.0671(15) 0.173(3) 0.119(2) 0.0158(17) 0.0409(15) -0.025(2)
C30 0.141(2) 0.109(2) 0.0927(19) 0.0628(19) 0.0137(17) -0.0238(16)
C31 0.165(3) 0.112(2) 0.156(3) -0.080(2) 0.112(2) -0.063(2)

loop_
_atom_type_symbol
_atom_type_description
_atom_type_scat_dispersion_real
_atom_type_scat_dispersion_imag
_atom_type_scat_source
C C 0.0033 0.0016 'International Tables Vol C Tables 4.2.6.8 and 6.1.1.4'
H H 0.0000 0.0000 'International Tables Vol C Tables 4.2.6.8 and 6.1.1.4'
N N 0.0061 0.0033 'International Tables Vol C Tables 4.2.6.8 and 6.1.1.4'
O O 0.0106 0.0060 'International Tables Vol C Tables 4.2.6.8 and 6.1.1.4'
Al Al 0.0645 0.0514 'International Tables Vol C Tables 4.2.6.8 and 6.1.1.4'

loop_
_geom_angle_atom_site_label_1
_geom_angle_atom_site_label_2
_geom_angle_atom_site_label_3
_geom_angle_site_symmetry_1
_geom_angle_site_symmetry_3
_geom_angle
_geom_angle_publ_flag
O1 Al1 C31 . . 107.63(12) ?
O1 Al1 C30 . . 111.52(11) ?
C31 Al1 C30 . . 118.20(16) ?
O1 Al1 N1 . . 95.64(6) ?
C31 Al1 N1 . . 112.26(10) ?
C30 Al1 N1 . . 109.29(10) ?
C15 N1 C16 . . 115.41(14) ?
C15 N1 Al1 . . 120.04(11) ?
C16 N1 Al1 . . 124.33(10) ?
C22 N2 C21 . . 118.35(15) ?
C1 O1 Al1 . . 132.93(11) ?
C28 O2 C29 . . 118.4(2) ?
O1 C1 C14 . . 120.02(15) ?
O1 C1 C2 . . 121.14(15) ?
C14 C1 C2 . . 118.83(15) ?
C7 C2 C1 . . 117.43(15) ?
C7 C2 C3 . . 122.35(15) ?
C1 C2 C3 . . 120.22(15) ?
C6 C3 C4 . . 107.41(17) ?
C6 C3 C5 . . 107.91(17) ?
C4 C3 C5 . . 109.59(17) ?
C6 C3 C2 . . 111.74(15) ?
C4 C3 C2 . . 110.11(16) ?
C5 C3 C2 . . 110.01(15) ?
C3 C4 H4A . . 109.5 ?
C3 C4 H4B . . 109.5 ?
H4A C4 H4B . . 109.5 ?
C3 C4 H4C . . 109.5 ?
H4A C4 H4C . . 109.5 ?
H4B C4 H4C . . 109.5 ?
C3 C5 H5A . . 109.5 ?
C3 C5 H5B . . 109.5 ?
H5A C5 H5B . . 109.5 ?
C3 C5 H5C . . 109.5 ?
H5A C5 H5C . . 109.5 ?
H5B C5 H5C . . 109.5 ?
C3 C6 H6A . . 109.5 ?
C3 C6 H6B . . 109.5 ?
H6A C6 H6B . . 109.5 ?
C3 C6 H6C . . 109.5 ?
H6A C6 H6C . . 109.5 ?
H6B C6 H6C . . 109.5 ?
C2 C7 C8 . . 124.99(15) ?
C2 C7 H7A . . 117.5 ?
C8 C7 H7A . . 117.5 ?
C13 C8 C7 . . 116.11(15) ?
C13 C8 C9 . . 121.34(15) ?
C7 C8 C9 . . 122.53(14) ?
C11' C9 C12' . . 112.4(6) ?
C11' C9 C11 . . 132.2(4) ?
C11' C9 C10' . . 109.4(5) ?
C12' C9 C10' . . 107.4(4) ?
C11 C9 C10' . . 69.8(4) ?
C11' C9 C12 . . 65.0(5) ?
C12' C9 C12 . . 138.2(4) ?
C11 C9 C12 . . 110.0(4) ?
C10' C9 C12 . . 46.7(3) ?
C11' C9 C8 . . 111.6(3) ?
C12' C9 C8 . . 108.7(3) ?
C11 C9 C8 . . 114.0(3) ?
C10' C9 C8 . . 107.1(3) ?
C12 C9 C8 . . 110.5(2) ?
C12' C9 C10 . . 73.2(5) ?
C11 C9 C10 . . 106.4(4) ?
C10' C9 C10 . . 141.0(3) ?
C12 C9 C10 . . 106.2(4) ?
C8 C9 C10 . . 109.4(2) ?
C9 C10 H10A . . 109.5 ?
C9 C10 H10B . . 109.5 ?
H10A C10 H10B . . 109.5 ?
C9 C10 H10C . . 109.5 ?
H10A C10 H10C . . 109.5 ?
H10B C10 H10C . . 109.5 ?
C9 C11 H11A . . 109.5 ?
C9 C11 H11B . . 109.5 ?
H11A C11 H11B . . 109.5 ?
C9 C11 H11C . . 109.5 ?
H11A C11 H11C . . 109.5 ?
H11B C11 H11C . . 109.5 ?
C9 C12 H12A . . 109.5 ?
C9 C12 H12B . . 109.5 ?
H12A C12 H12B . . 109.5 ?
C9 C12 H12C . . 109.5 ?
H12A C12 H12C . . 109.5 ?
H12B C12 H12C . . 109.5 ?
C9 C10' H10D . . 109.5 ?
C9 C10' H10E . . 109.5 ?
H10D C10' H10E . . 109.5 ?
C9 C10' H10F . . 109.5 ?
H10D C10' H10F . . 109.5 ?
H10E C10' H10F . . 109.5 ?
C9 C11' H11D . . 109.5 ?
C9 C11' H11E . . 109.5 ?
H11D C11' H11E . . 109.5 ?
C9 C11' H11F . . 109.5 ?
H11D C11' H11F . . 109.5 ?
H11E C11' H11F . . 109.5 ?
C9 C12' H12D . . 109.5 ?
C9 C12' H12E . . 109.5 ?
H12D C12' H12E . . 109.5 ?
C9 C12' H12F . . 109.5 ?
H12D C12' H12F . . 109.5 ?
H12E C12' H12F . . 109.5 ?
C8 C13 C14 . . 122.15(15) ?
C8 C13 H13A . . 118.9 ?
C14 C13 H13A . . 118.9 ?
C13 C14 C1 . . 120.27(15) ?
C13 C14 C15 . . 116.88(14) ?
C1 C14 C15 . . 122.85(15) ?
N1 C15 C14 . . 128.32(15) ?
N1 C15 H15A . . 115.8 ?
C14 C15 H15A . . 115.8 ?
N1 C16 C17 . . 111.59(14) ?
N1 C16 C21 . . 109.95(13) ?
C17 C16 C21 . . 111.44(14) ?
N1 C16 H16A . . 107.9 ?
C17 C16 H16A . . 107.9 ?
C21 C16 H16A . . 107.9 ?
C16 C17 C18 . . 111.44(16) ?
C16 C17 H17A . . 109.3 ?
C18 C17 H17A . . 109.3 ?
C16 C17 H17B . . 109.3 ?
C18 C17 H17B . . 109.3 ?
H17A C17 H17B . . 108.0 ?
C19 C18 C17 . . 111.50(16) ?
C19 C18 H18A . . 109.3 ?
C17 C18 H18A . . 109.3 ?
C19 C18 H18B . . 109.3 ?
C17 C18 H18B . . 109.3 ?
H18A C18 H18B . . 108.0 ?
C20 C19 C18 . . 111.30(17) ?
C20 C19 H19A . . 109.4 ?
C18 C19 H19A . . 109.4 ?
C20 C19 H19B . . 109.4 ?
C18 C19 H19B . . 109.4 ?
H19A C19 H19B . . 108.0 ?
C19 C20 C21 . . 112.01(16) ?
C19 C20 H20A . . 109.2 ?
C21 C20 H20A . . 109.2 ?
C19 C20 H20B . . 109.2 ?
C21 C20 H20B . . 109.2 ?
H20A C20 H20B . . 107.9 ?
N2 C21 C20 . . 110.18(14) ?
N2 C21 C16 . . 109.05(14) ?
C20 C21 C16 . . 109.59(14) ?
N2 C21 H21A . . 109.3 ?
C20 C21 H21A . . 109.3 ?
C16 C21 H21A . . 109.3 ?
N2 C22 C23 . . 122.88(18) ?
N2 C22 H22A . . 118.6 ?
C23 C22 H22A . . 118.6 ?
C24 C23 C28 . . 118.7(2) ?
C24 C23 C22 . . 121.02(18) ?
C28 C23 C22 . . 120.3(2) ?
C25 C24 C23 . . 121.1(2) ?
C25 C24 H24A . . 119.5 ?
C23 C24 H24A . . 119.5 ?
C24 C25 C26 . . 118.9(3) ?
C24 C25 H25A . . 120.5 ?
C26 C25 H25A . . 120.5 ?
C27 C26 C25 . . 121.3(2) ?
C27 C26 H26A . . 119.3 ?
C25 C26 H26A . . 119.3 ?
C26 C27 C28 . . 119.8(3) ?
C26 C27 H27A . . 120.1 ?
C28 C27 H27A . . 120.1 ?
O2 C28 C27 . . 124.6(2) ?
O2 C28 C23 . . 115.27(19) ?
C27 C28 C23 . . 120.2(3) ?
O2 C29 H29A . . 109.5 ?
O2 C29 H29B . . 109.5 ?
H29A C29 H29B . . 109.5 ?
O2 C29 H29C . . 109.5 ?
H29A C29 H29C . . 109.5 ?
H29B C29 H29C . . 109.5 ?
Al1 C30 H30A . . 109.5 ?
Al1 C30 H30B . . 109.5 ?
H30A C30 H30B . . 109.5 ?
Al1 C30 H30C . . 109.5 ?
H30A C30 H30C . . 109.5 ?
H30B C30 H30C . . 109.5 ?
Al1 C31 H31A . . 109.5 ?
Al1 C31 H31B . . 109.5 ?
H31A C31 H31B . . 109.5 ?
Al1 C31 H31C . . 109.5 ?
H31A C31 H31C . . 109.5 ?
H31B C31 H31C . . 109.5 ?

loop_
_geom_bond_atom_site_label_1
_geom_bond_atom_site_label_2
_geom_bond_site_symmetry_2
_geom_bond_distance
_geom_bond_publ_flag
Al1 O1 . 1.7497(13) y
Al1 N1 . 1.9705(14) y
Al1 C31 . 1.936(3) y
Al1 C30 . 1.950(3) y
N1 C15 . 1.290(2) ?
N1 C16 . 1.486(2) ?
N2 C22 . 1.259(2) ?
N2 C21 . 1.459(2) ?
O1 C1 . 1.3225(19) ?
O2 C28 . 1.372(3) ?
O2 C29 . 1.426(3) ?
C1 C14 . 1.412(2) ?
C1 C2 . 1.416(2) ?
C2 C7 . 1.385(2) ?
C2 C3 . 1.538(2) ?
C3 C6 . 1.532(3) ?
C3 C4 . 1.533(3) ?
C3 C5 . 1.537(3) ?
C4 H4A . 0.9600 ?
C4 H4B . 0.9600 ?
C4 H4C . 0.9600 ?
C5 H5A . 0.9600 ?
C5 H5B . 0.9600 ?
C5 H5C . 0.9600 ?
C6 H6A . 0.9600 ?
C6 H6B . 0.9600 ?
C6 H6C . 0.9600 ?
C7 C8 . 1.402(2) ?
C7 H7A . 0.9300 ?
C8 C13 . 1.373(2) ?
C8 C9 . 1.530(2) ?
C9 C11' . 1.488(7) ?
C9 C12' . 1.504(8) ?
C9 C11 . 1.512(6) ?
C9 C10' . 1.512(6) ?
C9 C12 . 1.531(5) ?
C9 C10 . 1.542(6) ?
C10 H10A . 0.9600 ?
C10 H10B . 0.9600 ?
C10 H10C . 0.9600 ?
C11 H11A . 0.9600 ?
C11 H11B . 0.9600 ?
C11 H11C . 0.9600 ?
C12 H12A . 0.9600 ?
C12 H12B . 0.9600 ?
C12 H12C . 0.9600 ?
C10' H10D . 0.9600 ?
C10' H10E . 0.9600 ?
C10' H10F . 0.9600 ?
C11' H11D . 0.9600 ?
C11' H11E . 0.9600 ?
C11' H11F . 0.9600 ?
C12' H12D . 0.9600 ?
C12' H12E . 0.9600 ?
C12' H12F . 0.9600 ?
C13 C14 . 1.400(2) ?
C13 H13A . 0.9300 ?
C14 C15 . 1.441(2) ?
C15 H15A . 0.9300 ?
C16 C17 . 1.518(2) ?
C16 C21 . 1.529(2) ?
C16 H16A . 0.9800 ?
C17 C18 . 1.521(3) ?
C17 H17A . 0.9700 ?
C17 H17B . 0.9700 ?
C18 C19 . 1.519(3) ?
C18 H18A . 0.9700 ?
C18 H18B . 0.9700 ?
C19 C20 . 1.514(3) ?
C19 H19A . 0.9700 ?
C19 H19B . 0.9700 ?
C20 C21 . 1.527(2) ?
C20 H20A . 0.9700 ?
C20 H20B . 0.9700 ?
C21 H21A . 0.9800 ?
C22 C23 . 1.466(3) ?
C22 H22A . 0.9300 ?
C23 C24 . 1.391(3) ?
C23 C28 . 1.401(3) ?
C24 C25 . 1.379(3) ?
C24 H24A . 0.9300 ?
C25 C26 . 1.379(4) ?
C25 H25A . 0.9300 ?
C26 C27 . 1.375(4) ?
C26 H26A . 0.9300 ?
C27 C28 . 1.377(3) ?
C27 H27A . 0.9300 ?
C29 H29A . 0.9600 ?
C29 H29B . 0.9600 ?
C29 H29C . 0.9600 ?
C30 H30A . 0.9600 ?
C30 H30B . 0.9600 ?
C30 H30C . 0.9600 ?
C31 H31A . 0.9600 ?
C31 H31B . 0.9600 ?
C31 H31C . 0.9600 ?

loop_
_geom_torsion_atom_site_label_1
_geom_torsion_atom_site_label_2
_geom_torsion_atom_site_label_3
_geom_torsion_atom_site_label_4
_geom_torsion_site_symmetry_1
_geom_torsion_site_symmetry_2
_geom_torsion_site_symmetry_3
_geom_torsion_site_symmetry_4
_geom_torsion
_geom_torsion_publ_flag
O1 Al1 N1 C15 . . . . -3.01(14) ?
C31 Al1 N1 C15 . . . . -114.68(18) ?
C30 Al1 N1 C15 . . . . 112.15(17) ?
O1 Al1 N1 C16 . . . . -177.28(12) ?
C31 Al1 N1 C16 . . . . 71.05(17) ?
C30 Al1 N1 C16 . . . . -62.12(17) ?
C31 Al1 O1 C1 . . . . 116.42(19) ?
C30 Al1 O1 C1 . . . . -112.4(2) ?
N1 Al1 O1 C1 . . . . 0.91(18) ?
Al1 O1 C1 C14 . . . . 2.8(3) ?
Al1 O1 C1 C2 . . . . -176.44(13) ?
O1 C1 C2 C7 . . . . -176.44(16) ?
C14 C1 C2 C7 . . . . 4.3(2) ?
O1 C1 C2 C3 . . . . 3.3(3) ?
C14 C1 C2 C3 . . . . -175.90(16) ?
C7 C2 C3 C6 . . . . -2.0(3) ?
C1 C2 C3 C6 . . . . 178.25(17) ?
C7 C2 C3 C4 . . . . -121.24(19) ?
C1 C2 C3 C4 . . . . 59.0(2) ?
C7 C2 C3 C5 . . . . 117.87(19) ?
C1 C2 C3 C5 . . . . -61.9(2) ?
C1 C2 C7 C8 . . . . -0.5(3) ?
C3 C2 C7 C8 . . . . 179.75(16) ?
C2 C7 C8 C13 . . . . -2.8(2) ?
C2 C7 C8 C9 . . . . 179.01(15) ?
C13 C8 C9 C11' . . . . 18.0(8) ?
C7 C8 C9 C11' . . . . -163.8(8) ?
C13 C8 C9 C12' . . . . 142.6(6) ?
C7 C8 C9 C12' . . . . -39.3(6) ?
C13 C8 C9 C11 . . . . -176.7(6) ?
C7 C8 C9 C11 . . . . 1.5(6) ?
C13 C8 C9 C10' . . . . -101.7(6) ?
C7 C8 C9 C10' . . . . 76.5(6) ?
C13 C8 C9 C12 . . . . -52.3(5) ?
C7 C8 C9 C12 . . . . 125.9(5) ?
C13 C8 C9 C10 . . . . 64.3(5) ?
C7 C8 C9 C10 . . . . -117.6(5) ?
C7 C8 C13 C14 . . . . 2.1(2) ?
C9 C8 C13 C14 . . . . -179.66(15) ?
C8 C13 C14 C1 . . . . 1.7(3) ?
C8 C13 C14 C15 . . . . -177.54(15) ?
O1 C1 C14 C13 . . . . 175.75(15) ?
C2 C1 C14 C13 . . . . -5.0(3) ?
O1 C1 C14 C15 . . . . -5.0(3) ?
C2 C1 C14 C15 . . . . 174.21(15) ?
C16 N1 C15 C14 . . . . 176.41(15) ?
Al1 N1 C15 C14 . . . . 1.7(2) ?
C13 C14 C15 N1 . . . . -178.02(17) ?
C1 C14 C15 N1 . . . . 2.8(3) ?
C15 N1 C16 C17 . . . . 147.68(15) ?
Al1 N1 C16 C17 . . . . -37.81(18) ?
C15 N1 C16 C21 . . . . -88.14(18) ?
Al1 N1 C16 C21 . . . . 86.37(15) ?
N1 C16 C17 C18 . . . . 179.34(15) ?
C21 C16 C17 C18 . . . . 56.0(2) ?
C16 C17 C18 C19 . . . . -54.4(2) ?
C17 C18 C19 C20 . . . . 54.0(2) ?
C18 C19 C20 C21 . . . . -55.6(2) ?
C22 N2 C21 C20 . . . . 116.73(17) ?
C22 N2 C21 C16 . . . . -122.96(17) ?
C19 C20 C21 N2 . . . . 176.30(16) ?
C19 C20 C21 C16 . . . . 56.3(2) ?
N1 C16 C21 N2 . . . . 58.78(17) ?
C17 C16 C21 N2 . . . . -176.96(13) ?
N1 C16 C21 C20 . . . . 179.45(13) ?
C17 C16 C21 C20 . . . . -56.28(19) ?
C21 N2 C22 C23 . . . . 178.37(15) ?
N2 C22 C23 C24 . . . . -12.8(3) ?
N2 C22 C23 C28 . . . . 167.42(17) ?
C28 C23 C24 C25 . . . . -0.6(3) ?
C22 C23 C24 C25 . . . . 179.60(19) ?
C23 C24 C25 C26 . . . . 0.5(3) ?
C24 C25 C26 C27 . . . . -0.3(4) ?
C25 C26 C27 C28 . . . . 0.2(4) ?
C29 O2 C28 C27 . . . . 0.4(3) ?
C29 O2 C28 C23 . . . . -178.89(19) ?
C26 C27 C28 O2 . . . . -179.6(2) ?
C26 C27 C28 C23 . . . . -0.4(3) ?
C24 C23 C28 O2 . . . . 179.87(18) ?
C22 C23 C28 O2 . . . . -0.3(3) ?
C24 C23 C28 C27 . . . . 0.5(3) ?
C22 C23 C28 C27 . . . . -179.66(19) ?
